data_4313911
loop_
_publ_author_name
'F. Albert Cotton'
'Chun Y. Liu'
'Carlos A. Murillo'
'Xiaoping Wang'

_publ_contact_author_address
;  Laboratory for Molecular Structure and Bonding
   Dept. of Chemistry
   Texas A&M University, P.O. Box  30012
   College Station, TX 77842-3012, USA
;
_publ_contact_author_email cotton@tamu.edu
_publ_contact_author_fax '(979) 845 9351'
_publ_contact_author_name 'F. A. Cotton'
_publ_contact_author_phone '(979) 845 4432'
_publ_section_title
;
 Trapping Tetramethoxyzincate and -cobaltate(II) between Mo~2~^4+^ Units
;
_journal_name_full 'Inorganic Chemistry'
_journal_page_first 4619
_journal_page_last 4623
_journal_paper_doi 10.1021/ic034167f
_journal_volume 42
_journal_year 2003
_chemical_formula_moiety '[Mo2(C15H15N2O2)3]2Zn(OCH3)4,3.83(CH2Cl2)'
_chemical_formula_sum 'C97.83 H109.66 Cl7.66 Mo4 N12 O16 Zn'
_chemical_formula_weight 2430.10
_chemical_name_common '[Mo2(DAniF)3]2Zn(OCH3)4,3.83(CH2Cl2)'
_chemical_name_systematic
; 
 ? 
;
_space_group_IT_number 2
_symmetry_cell_setting triclinic
_symmetry_space_group_name_Hall '-P 1'
_symmetry_space_group_name_H-M 'P -1'
_atom_sites_solution_hydrogens geom
_atom_sites_solution_primary direct
_atom_sites_solution_secondary difmap
_audit_creation_method SHELXL-97
_cell_angle_alpha 90.3320(10)
_cell_angle_beta 102.8970(10)
_cell_angle_gamma 104.1180(10)
_cell_formula_units_Z 2
_cell_length_a 13.8172(9)
_cell_length_b 15.2262(10)
_cell_length_c 27.3189(18)
_cell_measurement_reflns_used 13666
_cell_measurement_temperature 293(2)
_cell_measurement_theta_max 27.4965
_cell_measurement_theta_min 2.299
_cell_volume 5422.2(6)
_computing_cell_refinement SAINT
_computing_data_collection SMART
_computing_data_reduction SAINT
_computing_molecular_graphics XP
_computing_publication_material CIFTAB
_computing_structure_refinement 'SHELXL-97 (Sheldrick, 1997)'
_computing_structure_solution 'SHELXS-97 (Sheldrick, 1990)'
_diffrn_ambient_temperature 293(2)
_diffrn_measured_fraction_theta_full 0.990
_diffrn_measured_fraction_theta_max 0.990
_diffrn_measurement_device_type 'BRUKER SMART 1000'
_diffrn_measurement_method \w-scans
_diffrn_radiation_monochromator graphite
_diffrn_radiation_source 'normal-focus sealed tube'
_diffrn_radiation_type MoK\a
_diffrn_radiation_wavelength 0.71073
_diffrn_reflns_av_R_equivalents 0.0254
_diffrn_reflns_av_sigmaI/netI 0.0483
_diffrn_reflns_limit_h_max 10
_diffrn_reflns_limit_h_min -14
_diffrn_reflns_limit_k_max 16
_diffrn_reflns_limit_k_min -14
_diffrn_reflns_limit_l_max 27
_diffrn_reflns_limit_l_min -29
_diffrn_reflns_number 22749
_diffrn_reflns_theta_full 22.50
_diffrn_reflns_theta_max 22.50
_diffrn_reflns_theta_min 1.81
_diffrn_standards_number 'none (area detector data)'
_exptl_absorpt_coefficient_mu 0.922
_exptl_absorpt_correction_T_max 0.7868
_exptl_absorpt_correction_T_min 0.6823
_exptl_absorpt_correction_type multi-scan
_exptl_absorpt_process_details SADABS
_exptl_crystal_colour yellow
_exptl_crystal_density_diffrn 1.488
_exptl_crystal_density_method 'not measured'
_exptl_crystal_description block
_exptl_crystal_F_000 2474
_exptl_crystal_size_max 0.500
_exptl_crystal_size_mid 0.450
_exptl_crystal_size_min 0.260
_refine_diff_density_max 0.869
_refine_diff_density_min -0.556
_refine_diff_density_rms 0.091
_refine_ls_extinction_method none
_refine_ls_goodness_of_fit_ref 1.064
_refine_ls_hydrogen_treatment mixed
_refine_ls_matrix_type full
_refine_ls_number_parameters 1291
_refine_ls_number_reflns 14053
_refine_ls_number_restraints 469
_refine_ls_restrained_S_all 1.105
_refine_ls_R_factor_all 0.0689
_refine_ls_R_factor_gt 0.0473
_refine_ls_shift/su_max 0.001
_refine_ls_shift/su_mean 0.000
_refine_ls_structure_factor_coef Fsqd
_refine_ls_weighting_details 'calc w=1/[\s^2^(Fo^2^)+(0.0623P)^2^+10.4622P] where P=(Fo^2^+2Fc^2^)/3'
_refine_ls_weighting_scheme calc
_refine_ls_wR_factor_gt 0.1183
_refine_ls_wR_factor_ref 0.1353
_reflns_number_gt 10671
_reflns_number_total 14053
_reflns_threshold_expression >2sigma(I)
_cod_data_source_file ic034167fsi20030214_020632_2.cif
_cod_data_source_block cmpd1
_cod_database_code 4313911

loop_
_symmetry_equiv_pos_as_xyz
'x, y, z'
'-x, -y, -z'

loop_
_atom_site_label
_atom_site_type_symbol
_atom_site_fract_x
_atom_site_fract_y
_atom_site_fract_z
_atom_site_U_iso_or_equiv
_atom_site_adp_type
_atom_site_occupancy
_atom_site_symmetry_multiplicity
_atom_site_calc_flag
_atom_site_refinement_flags
_atom_site_disorder_assembly
_atom_site_disorder_group
Mo1 Mo 1.77670(4) 0.08606(3) 0.149997(18) 0.03311(15) Uani 1 1 d . A .
Mo2 Mo 1.85318(4) 0.21252(3) 0.128183(18) 0.03256(15) Uani 1 1 d . A .
Mo3 Mo 2.02041(4) 0.25072(4) 0.383355(19) 0.03606(16) Uani 1 1 d . . .
Mo4 Mo 1.88649(4) 0.29784(4) 0.375512(19) 0.03821(16) Uani 1 1 d . . .
Zn1 Zn 1.89183(6) 0.21975(5) 0.25851(3) 0.0393(2) Uani 1 1 d . . .
N2 N 1.9938(4) 0.1730(3) 0.13545(16) 0.0295(11) Uani 1 1 d . . .
N1 N 1.9121(4) 0.0346(3) 0.15856(17) 0.0347(12) Uani 1 1 d . . .
N6 N 1.7232(4) 0.2692(3) 0.12164(17) 0.0365(12) Uani 1 1 d . . .
N5 N 1.6386(4) 0.1326(3) 0.14583(17) 0.0347(12) Uani 1 1 d . . .
N4 N 1.8016(4) 0.1666(3) 0.05029(17) 0.0360(12) Uani 1 1 d . . .
N3 N 1.7175(4) 0.0311(3) 0.07434(17) 0.0383(12) Uani 1 1 d . . .
N7 N 2.1116(4) 0.3826(3) 0.37385(18) 0.0386(12) Uani 1 1 d . . .
N8 N 1.9656(4) 0.4332(3) 0.36197(18) 0.0393(12) Uani 1 1 d . . .
N9 N 2.0586(4) 0.2712(3) 0.46406(18) 0.0417(13) Uani 1 1 d . . .
N10 N 1.9168(4) 0.3274(4) 0.45412(19) 0.0467(14) Uani 1 1 d . . .
N11 N 1.9383(4) 0.1131(3) 0.38941(18) 0.0378(12) Uani 1 1 d . . .
N12 N 1.7927(4) 0.1639(4) 0.38372(19) 0.0423(13) Uani 1 1 d . . .
O6 O 2.3403(4) 0.3847(4) 0.0806(2) 0.0821(17) Uani 1 1 d . . .
O10 O 1.7311(4) 0.6337(3) 0.0849(2) 0.0651(14) Uani 1 1 d . . .
O9 O 1.2684(5) -0.0975(4) 0.1675(2) 0.0920(19) Uani 1 1 d . . .
O8 O 1.8469(4) 0.4060(4) -0.1017(2) 0.096(2) Uani 1 1 d . . .
O7 O 1.4861(4) -0.3297(3) 0.03708(19) 0.0620(13) Uani 1 1 d . . .
O11 O 2.5271(6) 0.4541(9) 0.3682(5) 0.179(5) Uani 1 1 d . . .
O12 O 1.7800(4) 0.7176(3) 0.30962(19) 0.0663(14) Uani 1 1 d . . .
O13 O 2.3960(5) 0.1881(5) 0.5922(3) 0.104(2) Uani 1 1 d . . .
O14A O 1.5945(10) 0.4316(6) 0.5126(6) 0.068(5) Uiso 0.56(3) 1 d P A 1
O14B O 1.6301(14) 0.4325(9) 0.5402(9) 0.076(7) Uiso 0.44(3) 1 d P A 2
O15 O 2.1377(5) -0.1660(4) 0.4172(2) 0.0757(16) Uani 1 1 d . . .
O16 O 1.3654(5) 0.0828(5) 0.3602(4) 0.130(3) Uani 1 1 d . . .
O3 O 2.0165(3) 0.2141(3) 0.30673(14) 0.0417(10) Uani 1 1 d . . .
O4 O 1.8191(3) 0.2792(3) 0.29646(14) 0.0400(10) Uani 1 1 d . . .
O2 O 1.9189(3) 0.2866(2) 0.19982(14) 0.0390(10) Uani 1 1 d . . .
O1 O 1.8061(3) 0.1018(3) 0.22938(14) 0.0404(10) Uani 1 1 d . . .
C13 C 2.0834(5) 0.2259(4) 0.1230(2) 0.0351(14) Uani 1 1 d . . .
C14 C 2.1396(6) 0.1914(5) 0.0951(3) 0.062(2) Uani 1 1 d . B .
H14A H 2.1195 0.1301 0.0847 0.075 Uiso 1 1 calc R . .
C15 C 2.2239(7) 0.2455(5) 0.0825(3) 0.076(3) Uani 1 1 d . . .
H15A H 2.2612 0.2199 0.0646 0.091 Uiso 1 1 calc R B .
C16 C 2.2544(6) 0.3364(5) 0.0958(3) 0.0577(19) Uani 1 1 d . B .
C17 C 2.1993(6) 0.3729(5) 0.1225(3) 0.062(2) Uani 1 1 d . . .
H17A H 2.2183 0.4348 0.1316 0.075 Uiso 1 1 calc R B .
C18 C 2.1147(6) 0.3170(5) 0.1361(3) 0.0566(19) Uani 1 1 d . B .
H18A H 2.0783 0.3424 0.1546 0.068 Uiso 1 1 calc R . .
C19A C 2.3846(17) 0.4731(13) 0.0992(10) 0.069(6) Uani 0.61(6) 1 d P B 1
H19A H 2.4462 0.4757 0.1244 0.104 Uiso 0.61(6) 1 calc PR B 1
H19B H 2.3375 0.4956 0.1137 0.104 Uiso 0.61(6) 1 calc PR B 1
H19C H 2.4011 0.5098 0.0722 0.104 Uiso 0.61(6) 1 calc PR B 1
C19B C 2.352(3) 0.492(2) 0.0855(13) 0.069(10) Uiso 0.39(6) 1 d P B 2
C12 C 1.9962(5) 0.0902(4) 0.1498(2) 0.0386(15) Uani 1 1 d . . .
H12A H 2.0563 0.0711 0.1537 0.046 Uiso 1 1 calc R . .
C9 C 1.9275(5) -0.0495(4) 0.1785(2) 0.0400(15) Uani 1 1 d . C .
C8 C 1.8583(5) -0.1315(4) 0.1616(2) 0.0507(17) Uani 1 1 d . . .
H8A H 1.7983 -0.1321 0.1378 0.061 Uiso 1 1 calc R . .
C7 C 1.8749(6) -0.2132(5) 0.1789(3) 0.058(2) Uani 1 1 d . C .
H7A H 1.8270 -0.2675 0.1666 0.070 Uiso 1 1 calc R . .
C6 C 1.9622(7) -0.2134(4) 0.2142(3) 0.056(2) Uani 1 1 d . . .
C11 C 2.0324(6) -0.1327(5) 0.2334(3) 0.060(2) Uani 1 1 d . C .
H11A H 2.0914 -0.1329 0.2577 0.072 Uiso 1 1 calc R . .
C10 C 2.0142(5) -0.0517(4) 0.2161(2) 0.0508(17) Uani 1 1 d . . .
H10A H 2.0606 0.0026 0.2298 0.061 Uiso 1 1 calc R C .
O5 O 1.9906(4) -0.2901(4) 0.2341(2) 0.0787(16) Uiso 1 1 d . C 1
C5 C 1.9238(7) -0.3741(6) 0.2158(3) 0.088(3) Uiso 1 1 d . C 1
H5A H 1.9509 -0.4216 0.2321 0.131 Uiso 1 1 calc R C 1
H5B H 1.9167 -0.3815 0.1802 0.131 Uiso 1 1 calc R C 1
H5C H 1.8579 -0.3770 0.2226 0.131 Uiso 1 1 calc R C 1
C43 C 1.7239(5) 0.3618(4) 0.1118(2) 0.0409(15) Uani 1 1 d . . .
C44 C 1.7773(5) 0.4053(4) 0.0779(2) 0.0462(16) Uani 1 1 d . . .
H44A H 1.8113 0.3734 0.0614 0.055 Uiso 1 1 calc R . .
C45 C 1.7817(5) 0.4955(4) 0.0677(3) 0.0482(17) Uani 1 1 d . . .
H45A H 1.8184 0.5229 0.0448 0.058 Uiso 1 1 calc R . .
C46 C 1.7317(5) 0.5445(4) 0.0917(3) 0.0503(17) Uani 1 1 d . . .
C47 C 1.6791(6) 0.5026(5) 0.1260(3) 0.059(2) Uani 1 1 d . . .
H47A H 1.6455 0.5351 0.1424 0.071 Uiso 1 1 calc R . .
C48 C 1.6754(5) 0.4127(5) 0.1366(3) 0.0536(18) Uani 1 1 d . . .
H48A H 1.6405 0.3863 0.1604 0.064 Uiso 1 1 calc R . .
C49 C 1.7942(7) 0.6810(5) 0.0547(3) 0.074(2) Uani 1 1 d . . .
H49A H 1.7875 0.7422 0.0528 0.111 Uiso 1 1 calc R . .
H49B H 1.7739 0.6516 0.0215 0.111 Uiso 1 1 calc R . .
H49C H 1.8643 0.6815 0.0693 0.111 Uiso 1 1 calc R . .
C42 C 1.6392(5) 0.2159(4) 0.1316(2) 0.0421(15) Uani 1 1 d . . .
H42A H 1.5805 0.2371 0.1286 0.051 Uiso 1 1 calc R . .
C39 C 1.5418(5) 0.0777(4) 0.1508(2) 0.0425(16) Uani 1 1 d . . .
C40 C 1.5361(6) 0.0321(5) 0.1943(3) 0.060(2) Uani 1 1 d . . .
H40A H 1.5940 0.0392 0.2205 0.071 Uiso 1 1 calc R . .
C41 C 1.4423(6) -0.0249(6) 0.1983(3) 0.073(2) Uani 1 1 d . . .
H41A H 1.4375 -0.0541 0.2278 0.087 Uiso 1 1 calc R . .
C36 C 1.3571(6) -0.0381(5) 0.1590(3) 0.061(2) Uani 1 1 d . . .
C37 C 1.3629(6) 0.0072(5) 0.1167(3) 0.064(2) Uani 1 1 d . . .
H37A H 1.3049 0.0001 0.0906 0.077 Uiso 1 1 calc R . .
C38 C 1.4557(5) 0.0642(5) 0.1126(3) 0.0562(19) Uani 1 1 d . . .
H38A H 1.4593 0.0939 0.0831 0.067 Uiso 1 1 calc R . .
C35 C 1.1755(6) -0.1090(6) 0.1292(4) 0.089(3) Uani 1 1 d . . .
H35A H 1.1207 -0.1512 0.1394 0.133 Uiso 1 1 calc R . .
H35B H 1.1849 -0.1319 0.0983 0.133 Uiso 1 1 calc R . .
H35C H 1.1587 -0.0516 0.1244 0.133 Uiso 1 1 calc R . .
C28 C 1.8147(3) 0.2254(2) 0.01037(13) 0.0349(14) Uani 1 1 d G . .
C29 C 1.7305(2) 0.2352(3) -0.02599(15) 0.0491(17) Uani 1 1 d G D .
H29A H 1.6651 0.2007 -0.0256 0.059 Uiso 1 1 calc R . .
C30 C 1.7441(3) 0.2966(3) -0.06286(14) 0.062(2) Uani 1 1 d G . .
H30A H 1.6877 0.3031 -0.0872 0.074 Uiso 1 1 calc R D .
C31 C 1.8418(3) 0.3481(3) -0.06338(15) 0.058(2) Uani 1 1 d G D .
C32 C 1.9260(2) 0.3383(3) -0.02702(16) 0.0544(18) Uani 1 1 d G . .
H32A H 1.9914 0.3728 -0.0274 0.065 Uiso 1 1 calc R D .
C33 C 1.9124(2) 0.2770(3) 0.00985(13) 0.0458(16) Uani 1 1 d G D .
H33A H 1.9687 0.2704 0.0342 0.055 Uiso 1 1 calc R . .
C34 C 1.9461(7) 0.4557(7) -0.1053(4) 0.110(4) Uani 1 1 d . D 1
H34A H 1.9400 0.4936 -0.1332 0.165 Uiso 1 1 calc R D 1
H34B H 1.9860 0.4143 -0.1103 0.165 Uiso 1 1 calc R D 1
H34C H 1.9794 0.4929 -0.0748 0.165 Uiso 1 1 calc R D 1
C27 C 1.7399(5) 0.0843(4) 0.0383(2) 0.0372(14) Uani 1 1 d . . .
H27A H 1.7125 0.0641 0.0047 0.045 Uiso 1 1 calc R . .
C24 C 1.6595(5) -0.0600(4) 0.0619(2) 0.0384(15) Uani 1 1 d . . .
C25 C 1.5996(5) -0.1033(4) 0.0948(2) 0.0481(17) Uani 1 1 d . . .
H25A H 1.5982 -0.0713 0.1236 0.058 Uiso 1 1 calc R . .
C26 C 1.5434(5) -0.1921(4) 0.0847(3) 0.0513(18) Uani 1 1 d . . .
H26A H 1.5041 -0.2190 0.1068 0.062 Uiso 1 1 calc R . .
C21 C 1.5442(5) -0.2416(4) 0.0428(3) 0.0459(16) Uani 1 1 d . . .
C22 C 1.6021(5) -0.2015(4) 0.0103(3) 0.0488(17) Uani 1 1 d . . .
H22A H 1.6032 -0.2341 -0.0183 0.059 Uiso 1 1 calc R . .
C23 C 1.6590(5) -0.1119(4) 0.0204(2) 0.0450(16) Uani 1 1 d . . .
H23A H 1.6984 -0.0859 -0.0018 0.054 Uiso 1 1 calc R . .
C20 C 1.4858(6) -0.3811(5) -0.0068(3) 0.076(2) Uani 1 1 d . . .
H20A H 1.4431 -0.4413 -0.0072 0.114 Uiso 1 1 calc R . .
H20B H 1.5545 -0.3842 -0.0064 0.114 Uiso 1 1 calc R . .
H20C H 1.4595 -0.3523 -0.0362 0.114 Uiso 1 1 calc R . .
C54 C 2.2189(3) 0.4014(3) 0.37197(18) 0.0489(17) Uani 1 1 d G . .
C55 C 2.2876(4) 0.3731(3) 0.41002(16) 0.066(2) Uani 1 1 d G E .
H55A H 2.2649 0.3433 0.4365 0.079 Uiso 1 1 calc R . .
C56 C 2.3903(4) 0.3893(4) 0.4085(2) 0.083(3) Uani 1 1 d G . .
H56A H 2.4362 0.3703 0.4339 0.100 Uiso 1 1 calc R E .
C51 C 2.4243(3) 0.4338(5) 0.3689(3) 0.096(3) Uani 1 1 d G E .
C52 C 2.3556(4) 0.4622(4) 0.3308(2) 0.105(4) Uani 1 1 d G . .
H52A H 2.3784 0.4920 0.3043 0.127 Uiso 1 1 calc R E .
C53 C 2.2530(4) 0.4460(4) 0.33236(17) 0.085(3) Uani 1 1 d G E .
H53A H 2.2070 0.4649 0.3069 0.102 Uiso 1 1 calc R . .
C50A C 2.6059(13) 0.4521(14) 0.4013(8) 0.075(8) Uani 0.43(2) 1 d P E 1
H50A H 2.6654 0.4711 0.3876 0.112 Uiso 0.43(2) 1 calc PR E 1
H50B H 2.6005 0.3915 0.4119 0.112 Uiso 0.43(2) 1 calc PR E 1
H50C H 2.6120 0.4924 0.4296 0.112 Uiso 0.43(2) 1 calc PR E 1
C50B C 2.563(2) 0.458(2) 0.3365(13) 0.172(14) Uani 0.57(2) 1 d P E 2
C57 C 2.0641(5) 0.4483(4) 0.3645(2) 0.0428(16) Uani 1 1 d . . .
H57A H 2.1012 0.5061 0.3597 0.051 Uiso 1 1 calc R . .
C58 C 1.9210(3) 0.5089(2) 0.35201(17) 0.0462(16) Uani 1 1 d G . .
C63 C 1.9723(3) 0.5967(3) 0.37155(15) 0.0498(17) Uani 1 1 d G . .
H63A H 2.0369 0.6076 0.3932 0.060 Uiso 1 1 calc R . .
C62 C 1.9271(3) 0.6680(2) 0.35870(16) 0.0492(17) Uani 1 1 d G . .
H62A H 1.9615 0.7267 0.3718 0.059 Uiso 1 1 calc R . .
C61 C 1.8306(3) 0.6517(3) 0.32631(17) 0.0518(18) Uani 1 1 d G . .
C60 C 1.7793(3) 0.5640(3) 0.30677(18) 0.070(2) Uani 1 1 d G . .
H60A H 1.7147 0.5531 0.2851 0.083 Uiso 1 1 calc R . .
C59 C 1.8245(3) 0.4926(2) 0.31962(18) 0.068(2) Uani 1 1 d G . .
H59A H 1.7901 0.4340 0.3065 0.082 Uiso 1 1 calc R . .
C64 C 1.8343(6) 0.8095(5) 0.3237(3) 0.072(2) Uani 1 1 d . . .
H64A H 1.7915 0.8486 0.3100 0.109 Uiso 1 1 calc R . .
H64B H 1.8953 0.8233 0.3109 0.109 Uiso 1 1 calc R . .
H64C H 1.8528 0.8185 0.3597 0.109 Uiso 1 1 calc R . .
C69 C 2.1455(5) 0.2539(4) 0.4971(2) 0.0431(16) Uani 1 1 d . . .
C68 C 2.1828(5) 0.1818(5) 0.4858(3) 0.0550(18) Uani 1 1 d . F .
H68A H 2.1505 0.1460 0.4562 0.066 Uiso 1 1 calc R . .
C67 C 2.2670(6) 0.1613(5) 0.5172(3) 0.065(2) Uani 1 1 d . . .
H67A H 2.2917 0.1134 0.5083 0.079 Uiso 1 1 calc R F .
C66 C 2.3136(6) 0.2124(6) 0.5616(3) 0.067(2) Uani 1 1 d . F .
C71 C 2.2789(6) 0.2849(6) 0.5736(3) 0.069(2) Uani 1 1 d . . .
H71A H 2.3112 0.3203 0.6033 0.083 Uiso 1 1 calc R F .
C70 C 2.1958(5) 0.3053(5) 0.5413(3) 0.0573(19) Uani 1 1 d . F .
H70A H 2.1734 0.3550 0.5496 0.069 Uiso 1 1 calc R . .
C65A C 2.4333(12) 0.2227(10) 0.6395(6) 0.103(6) Uiso 0.688(19) 1 d P F 1
H65A H 2.4898 0.1983 0.6550 0.155 Uiso 0.688(19) 1 calc PR F 1
H65B H 2.3805 0.2072 0.6579 0.155 Uiso 0.688(19) 1 calc PR F 1
H65C H 2.4564 0.2875 0.6397 0.155 Uiso 0.688(19) 1 calc PR F 1
C65B C 2.459(3) 0.144(3) 0.5814(14) 0.115(15) Uiso 0.312(19) 1 d P F 2
C72 C 1.9957(5) 0.3060(4) 0.4840(2) 0.0480(17) Uani 1 1 d . . .
H72A H 2.0073 0.3152 0.5187 0.058 Uiso 1 1 calc R . .
C73A C 1.8421(9) 0.3641(9) 0.4733(6) 0.045(8) Uani 0.503(15) 1 d PG A 1
C78A C 1.7951(10) 0.3115(9) 0.5069(5) 0.042(4) Uani 0.503(15) 1 d PG A 1
H78A H 1.8189 0.2624 0.5199 0.051 Uiso 0.503(15) 1 calc PR A 1
C77A C 1.7125(10) 0.3324(8) 0.5213(4) 0.048(5) Uani 0.503(15) 1 d PG A 1
H77A H 1.6810 0.2972 0.5438 0.057 Uiso 0.503(15) 1 calc PR A 1
C76A C 1.6768(8) 0.4058(7) 0.5019(5) 0.046(4) Uiso 0.503(15) 1 d PG A 1
C75A C 1.7238(9) 0.4584(6) 0.4682(5) 0.070(5) Uiso 0.503(15) 1 d PG A 1
H75A H 1.7000 0.5076 0.4552 0.083 Uiso 0.503(15) 1 calc PR A 1
C74A C 1.8065(10) 0.4376(7) 0.4539(5) 0.054(5) Uani 0.503(15) 1 d PG A 1
H74A H 1.8379 0.4728 0.4313 0.065 Uiso 0.503(15) 1 calc PR A 1
C73B C 1.8445(15) 0.3459(19) 0.4788(10) 0.042(6) Uiso 0.497(15) 1 d P A 2
C78B C 1.7640(18) 0.2835(14) 0.4924(8) 0.066(7) Uiso 0.497(15) 1 d P A 2
C77B C 1.690(2) 0.307(2) 0.5142(11) 0.081(8) Uiso 0.497(15) 1 d P A 2
C75B C 1.7780(13) 0.4659(11) 0.5089(6) 0.069(5) Uiso 0.497(15) 1 d P A 2
C74B C 1.8538(13) 0.4366(12) 0.4887(8) 0.056(5) Uani 0.497(15) 1 d P A 2
C76B C 1.7016(13) 0.3973(12) 0.5221(7) 0.052(4) Uiso 0.497(15) 1 d P A 2
C79 C 1.5419(8) 0.3729(7) 0.5484(4) 0.105(3) Uani 1 1 d . . .
C84 C 1.9838(5) 0.0390(4) 0.3951(2) 0.0402(15) Uani 1 1 d . . .
C83 C 2.0467(5) 0.0282(4) 0.3637(2) 0.0471(17) Uani 1 1 d . . .
H83A H 2.0536 0.0669 0.3378 0.056 Uiso 1 1 calc R . .
C82 C 2.0993(6) -0.0385(5) 0.3700(2) 0.0535(18) Uani 1 1 d . . .
H82A H 2.1410 -0.0446 0.3484 0.064 Uiso 1 1 calc R . .
C81 C 2.0898(6) -0.0962(5) 0.4082(3) 0.0566(19) Uani 1 1 d . . .
C86 C 2.0269(6) -0.0867(5) 0.4397(3) 0.0567(19) Uani 1 1 d . . .
H86A H 2.0200 -0.1260 0.4653 0.068 Uiso 1 1 calc R . .
C85 C 1.9750(5) -0.0204(4) 0.4338(2) 0.0488(17) Uani 1 1 d . . .
H85A H 1.9335 -0.0146 0.4556 0.059 Uiso 1 1 calc R . .
C80 C 2.1927(8) -0.1849(7) 0.3815(4) 0.094(3) Uiso 1 1 d . . .
H80A H 2.2223 -0.2346 0.3919 0.141 Uiso 1 1 calc R . .
H80B H 2.2462 -0.1322 0.3797 0.141 Uiso 1 1 calc R . .
H80C H 2.1466 -0.2006 0.3490 0.141 Uiso 1 1 calc R . .
C87 C 1.8388(5) 0.0973(5) 0.3887(2) 0.0458(17) Uani 1 1 d . A .
H87A H 1.8016 0.0386 0.3918 0.055 Uiso 1 1 calc R . .
C88 C 1.6828(5) 0.1418(5) 0.3768(3) 0.0512(18) Uani 1 1 d . A .
C93 C 1.6185(7) 0.0597(6) 0.3570(4) 0.090(3) Uani 1 1 d . . .
H93A H 1.6460 0.0143 0.3472 0.109 Uiso 1 1 calc R A .
C92 C 1.5137(7) 0.0432(7) 0.3514(5) 0.114(4) Uani 1 1 d . A .
H92A H 1.4719 -0.0130 0.3376 0.136 Uiso 1 1 calc R . .
C91 C 1.4705(6) 0.1073(7) 0.3654(4) 0.089(3) Uani 1 1 d . . .
C90 C 1.5311(6) 0.1909(6) 0.3824(4) 0.078(2) Uani 1 1 d . A .
H90A H 1.5023 0.2365 0.3906 0.093 Uiso 1 1 calc R . .
C89 C 1.6362(6) 0.2081(5) 0.3875(3) 0.068(2) Uani 1 1 d . . .
H89A H 1.6767 0.2661 0.3984 0.082 Uiso 1 1 calc R A .
C94 C 1.3224(8) 0.1504(8) 0.3790(6) 0.144(5) Uani 1 1 d . . .
H94A H 1.2495 0.1273 0.3738 0.216 Uiso 1 1 calc R A .
H94B H 1.3372 0.2046 0.3614 0.216 Uiso 1 1 calc R . .
H94C H 1.3522 0.1639 0.4143 0.216 Uiso 1 1 calc R . .
C2 C 1.9324(6) 0.3807(4) 0.2073(3) 0.059(2) Uani 1 1 d . A .
H2A H 1.9631 0.3993 0.2421 0.088 Uiso 1 1 calc R . .
H2B H 1.8671 0.3950 0.1980 0.088 Uiso 1 1 calc R . .
H2C H 1.9764 0.4121 0.1868 0.088 Uiso 1 1 calc R . .
C1 C 1.8060(6) 0.0263(4) 0.2583(2) 0.0540(18) Uani 1 1 d . A .
H1A H 1.8205 0.0453 0.2933 0.081 Uiso 1 1 calc R . .
H1B H 1.8574 -0.0023 0.2524 0.081 Uiso 1 1 calc R . .
H1C H 1.7398 -0.0160 0.2490 0.081 Uiso 1 1 calc R . .
C3 C 2.1024(6) 0.2278(6) 0.2859(3) 0.075(2) Uani 1 1 d . . .
H3A H 2.0812 0.2060 0.2512 0.113 Uiso 1 1 calc R . .
H3B H 2.1493 0.1954 0.3039 0.113 Uiso 1 1 calc R . .
H3C H 2.1356 0.2914 0.2884 0.113 Uiso 1 1 calc R . .
C4 C 1.7129(6) 0.2604(6) 0.2752(3) 0.071(2) Uani 1 1 d . A .
H4A H 1.7009 0.2548 0.2392 0.107 Uiso 1 1 calc R . .
H4B H 1.6865 0.3089 0.2849 0.107 Uiso 1 1 calc R . .
H4C H 1.6789 0.2047 0.2871 0.107 Uiso 1 1 calc R . .
Cl1A Cl 1.5617(18) -0.1970(10) 0.2203(4) 0.079(5) Uiso 0.35(3) 1 d PD G 1
C95A C 1.6041(11) -0.2945(6) 0.2073(6) 0.115(5) Uiso 0.35(3) 1 d PD G 1
Cl2A Cl 1.5143(16) -0.3904(12) 0.2238(7) 0.138(9) Uiso 0.35(3) 1 d PD G 1
Cl1C Cl 1.603(2) -0.1840(10) 0.2217(6) 0.084(6) Uiso 0.20(2) 1 d PD H 2
C95C C 1.6041(11) -0.2945(6) 0.2073(6) 0.115(5) Uiso 0.20(2) 1 d PD H 2
Cl2C Cl 1.479(3) -0.358(4) 0.207(3) 0.36(4) Uiso 0.20(2) 1 d PD H 2
Cl1B Cl 1.523(4) -0.227(3) 0.2167(12) 0.162(14) Uiso 0.19(3) 1 d PD I 3
C95B C 1.6041(11) -0.2945(6) 0.2073(6) 0.115(5) Uiso 0.19(3) 1 d PD I 3
Cl2B Cl 1.5349(16) -0.4032(11) 0.2166(8) 0.072(7) Uiso 0.19(3) 1 d PD I 3
Cl1D Cl 1.5356(15) -0.3686(15) 0.2001(8) 0.109(8) Uiso 0.188(12) 1 d PD J 4
C95D C 1.543(5) -0.3123(19) 0.2578(11) 0.103(19) Uiso 0.188(12) 1 d PD J 4
Cl2D Cl 1.556(3) -0.1959(17) 0.2538(15) 0.202(15) Uiso 0.188(12) 1 d PD J 4
Cl4A Cl 0.746(3) 0.3741(18) -0.2466(11) 0.156(11) Uiso 0.203(18) 1 d PD K 1
C96A C 0.730(5) 0.2621(18) -0.2307(10) 0.095(18) Uiso 0.203(18) 1 d PD K 1
Cl3A Cl 0.6932(10) 0.1834(17) -0.2824(5) 0.079(6) Uiso 0.203(18) 1 d PD K 1
Cl3B Cl 0.7533(14) 0.4160(10) -0.2230(5) 0.102(6) Uiso 0.233(14) 1 d PD L 2
C96B C 0.790(3) 0.360(2) -0.2692(14) 0.091(15) Uiso 0.233(14) 1 d PD L 2
Cl4B Cl 0.689(2) 0.263(3) -0.2882(15) 0.217(16) Uiso 0.233(14) 1 d PD L 2
Cl3C Cl 0.6946(9) 0.2256(16) -0.2783(4) 0.092(5) Uiso 0.29(2) 1 d PD M 3
C96C C 0.769(3) 0.2889(13) -0.2250(8) 0.067(10) Uiso 0.29(2) 1 d PD M 3
Cl4C Cl 0.800(2) 0.4045(11) -0.2310(7) 0.144(7) Uiso 0.29(2) 1 d PD M 3
Cl3D Cl 0.718(2) 0.3180(18) -0.3058(8) 0.176(11) Uiso 0.212(11) 1 d PD N 4
C96D C 0.774(4) 0.268(3) -0.2530(11) 0.089(15) Uiso 0.212(11) 1 d PD N 4
Cl4D Cl 0.756(3) 0.325(2) -0.2022(10) 0.247(18) Uiso 0.212(11) 1 d PD N 4
Cl5B Cl 0.371(7) 0.202(3) 0.250(3) 0.70(5) Uiso 0.36(2) 1 d PD O 1
C97B C 0.442(3) 0.249(2) 0.2058(12) 0.101(12) Uiso 0.36(2) 1 d PD O 1
Cl6B Cl 0.472(2) 0.365(2) 0.2225(10) 0.285(15) Uiso 0.36(2) 1 d PD O 1
Cl6C Cl 0.418(3) 0.300(2) 0.2430(18) 0.39(2) Uiso 0.312(18) 1 d PD P 2
C97C C 0.382(3) 0.202(2) 0.2028(16) 0.131(17) Uiso 0.312(18) 1 d PD P 2
Cl5C Cl 0.2860(11) 0.1354(14) 0.2290(5) 0.152(8) Uiso 0.312(18) 1 d PD P 2
Cl5D Cl 0.2935(11) 0.1925(14) 0.2323(5) 0.171(6) Uiso 0.367(14) 1 d PD Q 3
C97D C 0.4196(18) 0.1982(16) 0.2289(15) 0.110(11) Uiso 0.367(14) 1 d PD Q 3
Cl6D Cl 0.4557(8) 0.3040(9) 0.2050(4) 0.114(5) Uiso 0.367(14) 1 d PD Q 3
Cl7A Cl 2.355(2) -0.0508(19) 0.4885(13) 0.154(13) Uiso 0.195(16) 1 d PD . 1
C98A C 2.467(4) -0.008(3) 0.5346(17) 0.15(3) Uiso 0.195(16) 1 d PD . 1
Cl8A Cl 2.530(3) 0.092(2) 0.5117(13) 0.23(2) Uiso 0.195(16) 1 d PD . 1
Cl7B Cl 2.3956(13) -0.0277(10) 0.4707(6) 0.125(6) Uiso 0.286(13) 1 d PD . 2
C98B C 2.482(2) 0.056(4) 0.514(3) 0.21(3) Uiso 0.286(13) 1 d PD . 2
Cl8B Cl 2.6032(18) 0.0528(16) 0.5060(9) 0.158(10) Uiso 0.286(13) 1 d PD . 2
Cl7C Cl 1.0505(7) 0.0473(6) -0.0322(3) 0.105(3) Uiso 0.440(5) 1 d PD . 3
C98C C 1.0543(14) -0.0428(12) 0.0028(7) 0.090(6) Uiso 0.440(5) 1 d PD . 3
Cl8C Cl 0.9648(8) -0.0715(7) 0.0387(4) 0.120(4) Uiso 0.440(5) 1 d PD . 3

loop_
_atom_site_aniso_label
_atom_site_aniso_U_11
_atom_site_aniso_U_22
_atom_site_aniso_U_33
_atom_site_aniso_U_23
_atom_site_aniso_U_13
_atom_site_aniso_U_12
Mo1 0.0383(3) 0.0333(3) 0.0268(3) 0.0037(2) 0.0100(2) 0.0049(2)
Mo2 0.0363(3) 0.0326(3) 0.0288(3) 0.0049(2) 0.0099(2) 0.0064(2)
Mo3 0.0399(3) 0.0422(3) 0.0293(3) 0.0015(2) 0.0108(2) 0.0139(3)
Mo4 0.0382(3) 0.0474(3) 0.0315(3) -0.0018(2) 0.0099(2) 0.0139(3)
Zn1 0.0496(5) 0.0388(4) 0.0303(4) 0.0020(3) 0.0117(3) 0.0101(4)
N2 0.037(3) 0.022(2) 0.030(3) 0.003(2) 0.012(2) 0.004(2)
N1 0.045(3) 0.028(3) 0.030(3) 0.001(2) 0.009(2) 0.006(2)
N6 0.040(3) 0.036(3) 0.035(3) 0.007(2) 0.007(2) 0.013(3)
N5 0.039(3) 0.035(3) 0.032(3) 0.010(2) 0.013(2) 0.009(2)
N4 0.040(3) 0.039(3) 0.030(3) 0.007(2) 0.013(2) 0.008(3)
N3 0.041(3) 0.041(3) 0.030(3) 0.000(2) 0.007(2) 0.004(2)
N7 0.038(3) 0.037(3) 0.043(3) 0.000(2) 0.009(2) 0.014(3)
N8 0.036(3) 0.040(3) 0.044(3) -0.001(2) 0.002(2) 0.019(3)
N9 0.044(3) 0.049(3) 0.034(3) 0.000(2) 0.008(3) 0.017(3)
N10 0.049(3) 0.064(4) 0.035(3) -0.002(3) 0.017(3) 0.022(3)
N11 0.039(3) 0.038(3) 0.042(3) 0.006(2) 0.014(2) 0.016(3)
N12 0.041(3) 0.053(3) 0.042(3) 0.010(3) 0.021(2) 0.017(3)
O6 0.066(4) 0.083(4) 0.096(4) 0.001(3) 0.046(3) -0.009(3)
O10 0.072(4) 0.039(3) 0.087(4) 0.003(3) 0.014(3) 0.023(3)
O9 0.063(4) 0.111(5) 0.096(5) 0.028(4) 0.032(3) -0.003(4)
O8 0.066(4) 0.125(5) 0.104(5) 0.085(4) 0.030(3) 0.024(4)
O7 0.053(3) 0.045(3) 0.081(4) -0.008(3) 0.019(3) -0.002(2)
O11 0.051(5) 0.303(14) 0.182(10) -0.054(9) 0.027(6) 0.043(7)
O12 0.071(4) 0.053(3) 0.076(4) 0.004(3) 0.006(3) 0.027(3)
O13 0.081(4) 0.163(7) 0.076(5) 0.020(4) 0.002(4) 0.058(5)
O15 0.103(4) 0.074(4) 0.073(4) 0.026(3) 0.032(3) 0.052(3)
O16 0.047(4) 0.101(5) 0.241(10) -0.006(6) 0.049(5) 0.000(4)
O3 0.049(3) 0.051(3) 0.030(2) 0.0029(19) 0.016(2) 0.016(2)
O4 0.038(3) 0.052(3) 0.028(2) -0.0018(18) 0.0033(19) 0.012(2)
O2 0.053(3) 0.030(2) 0.030(2) 0.0005(17) 0.0088(19) 0.006(2)
O1 0.059(3) 0.036(2) 0.028(2) 0.0078(18) 0.013(2) 0.011(2)
C13 0.038(4) 0.040(4) 0.029(3) 0.009(3) 0.008(3) 0.012(3)
C14 0.072(5) 0.047(4) 0.075(5) -0.004(4) 0.041(4) 0.006(4)
C15 0.083(6) 0.066(5) 0.095(6) 0.000(5) 0.064(5) 0.010(5)
C16 0.050(5) 0.063(5) 0.064(5) 0.010(4) 0.034(4) 0.002(4)
C17 0.059(5) 0.042(4) 0.081(6) -0.002(4) 0.027(4) -0.006(4)
C18 0.057(5) 0.049(4) 0.069(5) 0.001(4) 0.027(4) 0.012(4)
C19A 0.034(10) 0.058(11) 0.113(14) 0.018(10) 0.024(9) 0.000(8)
C12 0.041(4) 0.040(4) 0.036(4) -0.001(3) 0.007(3) 0.014(3)
C9 0.050(4) 0.038(4) 0.035(4) -0.001(3) 0.018(3) 0.010(3)
C8 0.052(4) 0.051(4) 0.046(4) 0.005(3) 0.012(3) 0.008(4)
C7 0.079(6) 0.035(4) 0.059(5) 0.003(3) 0.021(4) 0.008(4)
C6 0.095(6) 0.039(4) 0.048(4) 0.019(3) 0.026(4) 0.033(4)
C11 0.080(6) 0.052(5) 0.049(4) 0.007(4) 0.007(4) 0.023(4)
C10 0.059(5) 0.044(4) 0.048(4) 0.002(3) 0.009(4) 0.013(4)
C43 0.036(4) 0.047(4) 0.039(4) 0.000(3) 0.006(3) 0.012(3)
C44 0.050(4) 0.045(4) 0.052(4) 0.005(3) 0.018(3) 0.021(3)
C45 0.054(4) 0.040(4) 0.054(4) 0.011(3) 0.014(3) 0.015(3)
C46 0.049(4) 0.042(4) 0.058(4) 0.001(3) 0.003(4) 0.017(3)
C47 0.060(5) 0.049(4) 0.076(5) -0.007(4) 0.020(4) 0.024(4)
C48 0.055(5) 0.054(4) 0.056(4) 0.001(3) 0.021(4) 0.014(4)
C49 0.095(7) 0.042(4) 0.084(6) 0.015(4) 0.011(5) 0.026(4)
C42 0.038(4) 0.051(4) 0.041(4) 0.004(3) 0.011(3) 0.015(3)
C39 0.043(4) 0.043(4) 0.044(4) 0.011(3) 0.016(3) 0.011(3)
C40 0.060(5) 0.076(5) 0.049(4) 0.026(4) 0.019(4) 0.021(4)
C41 0.063(6) 0.092(6) 0.066(5) 0.033(5) 0.033(5) 0.009(5)
C36 0.041(4) 0.071(5) 0.073(5) 0.014(4) 0.025(4) 0.005(4)
C37 0.046(5) 0.082(5) 0.054(5) 0.012(4) 0.006(4) 0.002(4)
C38 0.045(4) 0.069(5) 0.052(4) 0.015(4) 0.013(4) 0.008(4)
C35 0.051(5) 0.098(7) 0.110(8) -0.004(6) 0.027(5) -0.002(5)
C28 0.036(4) 0.038(3) 0.033(3) 0.009(3) 0.015(3) 0.006(3)
C29 0.039(4) 0.062(4) 0.047(4) 0.017(3) 0.015(3) 0.010(3)
C30 0.050(5) 0.076(5) 0.059(5) 0.035(4) 0.009(4) 0.018(4)
C31 0.056(5) 0.069(5) 0.057(5) 0.036(4) 0.023(4) 0.021(4)
C32 0.038(4) 0.062(5) 0.065(5) 0.022(4) 0.020(4) 0.009(4)
C33 0.051(4) 0.051(4) 0.039(4) 0.015(3) 0.013(3) 0.016(3)
C34 0.082(7) 0.141(9) 0.130(9) 0.096(8) 0.057(6) 0.040(7)
C27 0.039(4) 0.043(4) 0.029(3) 0.004(3) 0.012(3) 0.007(3)
C24 0.039(4) 0.040(4) 0.034(3) 0.002(3) 0.005(3) 0.008(3)
C25 0.053(4) 0.045(4) 0.043(4) -0.004(3) 0.018(3) 0.002(3)
C26 0.049(4) 0.050(4) 0.055(4) 0.002(3) 0.027(3) -0.001(4)
C21 0.037(4) 0.037(4) 0.059(4) -0.002(3) 0.009(3) 0.003(3)
C22 0.051(4) 0.043(4) 0.050(4) -0.009(3) 0.016(3) 0.005(3)
C23 0.049(4) 0.049(4) 0.039(4) 0.006(3) 0.015(3) 0.012(3)
C20 0.073(6) 0.048(4) 0.091(6) -0.018(4) 0.018(5) -0.013(4)
C54 0.050(4) 0.045(4) 0.050(4) -0.002(3) 0.008(3) 0.012(3)
C55 0.051(5) 0.072(5) 0.075(6) 0.016(4) 0.010(4) 0.022(4)
C56 0.065(6) 0.093(7) 0.093(7) 0.008(5) 0.007(5) 0.034(5)
C51 0.062(6) 0.123(8) 0.106(8) -0.006(7) 0.019(6) 0.030(6)
C52 0.056(6) 0.163(10) 0.103(8) 0.046(7) 0.032(6) 0.025(7)
C53 0.072(6) 0.117(7) 0.080(6) 0.037(6) 0.034(5) 0.034(6)
C50A 0.029(12) 0.103(16) 0.102(18) 0.025(12) 0.019(11) 0.033(11)
C50B 0.12(2) 0.23(3) 0.23(4) 0.07(2) 0.13(2) 0.07(2)
C57 0.049(4) 0.036(4) 0.042(4) 0.002(3) 0.005(3) 0.013(3)
C58 0.046(4) 0.051(4) 0.041(4) -0.003(3) 0.001(3) 0.018(3)
C63 0.053(4) 0.050(4) 0.046(4) -0.001(3) 0.007(3) 0.015(4)
C62 0.060(5) 0.044(4) 0.041(4) -0.006(3) 0.007(3) 0.012(4)
C61 0.063(5) 0.051(4) 0.050(4) 0.002(3) 0.013(4) 0.029(4)
C60 0.054(5) 0.071(5) 0.078(6) -0.008(4) -0.008(4) 0.027(4)
C59 0.053(5) 0.053(5) 0.091(6) -0.016(4) -0.006(4) 0.020(4)
C64 0.071(6) 0.063(5) 0.090(6) 0.018(4) 0.017(5) 0.032(5)
C69 0.046(4) 0.055(4) 0.035(4) 0.011(3) 0.016(3) 0.020(3)
C68 0.050(4) 0.067(5) 0.046(4) 0.000(4) 0.006(3) 0.017(4)
C67 0.058(5) 0.066(5) 0.077(6) 0.014(4) 0.017(4) 0.024(4)
C66 0.055(5) 0.097(6) 0.051(5) 0.019(5) 0.006(4) 0.028(5)
C71 0.063(5) 0.106(7) 0.033(4) -0.008(4) 0.004(4) 0.018(5)
C70 0.056(5) 0.074(5) 0.043(4) -0.007(4) 0.007(4) 0.022(4)
C72 0.059(5) 0.061(4) 0.032(4) 0.005(3) 0.018(3) 0.023(4)
C73A 0.060(12) 0.044(15) 0.043(11) -0.002(9) 0.021(8) 0.027(9)
C78A 0.043(10) 0.059(11) 0.032(9) 0.019(8) 0.008(8) 0.028(9)
C77A 0.062(13) 0.048(13) 0.044(10) 0.020(9) 0.039(9) 0.012(10)
C74A 0.051(10) 0.048(9) 0.080(13) 0.019(9) 0.038(10) 0.024(8)
C74B 0.048(10) 0.053(10) 0.076(13) -0.011(9) 0.027(9) 0.017(8)
C79 0.089(7) 0.114(8) 0.133(9) 0.011(7) 0.075(7) 0.021(6)
C84 0.043(4) 0.042(4) 0.035(4) -0.001(3) 0.010(3) 0.010(3)
C83 0.062(5) 0.045(4) 0.039(4) 0.013(3) 0.015(3) 0.019(4)
C82 0.064(5) 0.057(4) 0.045(4) 0.006(3) 0.021(4) 0.018(4)
C81 0.068(5) 0.051(4) 0.054(5) 0.007(4) 0.008(4) 0.025(4)
C86 0.074(5) 0.049(4) 0.050(4) 0.019(3) 0.017(4) 0.017(4)
C85 0.062(5) 0.051(4) 0.035(4) 0.007(3) 0.015(3) 0.014(4)
C87 0.054(5) 0.047(4) 0.034(4) 0.005(3) 0.013(3) 0.006(4)
C88 0.048(4) 0.060(5) 0.049(4) 0.008(3) 0.019(3) 0.012(4)
C93 0.056(6) 0.083(6) 0.131(9) -0.026(6) 0.028(5) 0.011(5)
C92 0.059(6) 0.082(7) 0.191(12) -0.040(7) 0.041(7) -0.009(5)
C91 0.043(5) 0.083(7) 0.142(9) -0.002(6) 0.033(5) 0.012(5)
C90 0.053(5) 0.070(6) 0.114(7) 0.013(5) 0.027(5) 0.014(5)
C89 0.047(5) 0.064(5) 0.094(6) 0.020(4) 0.020(4) 0.011(4)
C94 0.062(7) 0.129(10) 0.259(17) 0.011(10) 0.068(9) 0.031(7)
C2 0.073(5) 0.047(4) 0.051(4) 0.002(3) 0.017(4) 0.002(4)
C1 0.067(5) 0.056(4) 0.041(4) 0.005(3) 0.016(4) 0.016(4)
C3 0.072(6) 0.096(6) 0.065(5) 0.003(5) 0.026(5) 0.024(5)
C4 0.067(6) 0.078(6) 0.064(5) -0.005(4) 0.003(4) 0.021(5)

loop_
_atom_type_symbol
_atom_type_description
_atom_type_scat_dispersion_real
_atom_type_scat_dispersion_imag
_atom_type_scat_source
C C 0.0033 0.0016 'International Tables Vol C Tables 4.2.6.8 and 6.1.1.4'
H H 0.0000 0.0000 'International Tables Vol C Tables 4.2.6.8 and 6.1.1.4'
N N 0.0061 0.0033 'International Tables Vol C Tables 4.2.6.8 and 6.1.1.4'
O O 0.0106 0.0060 'International Tables Vol C Tables 4.2.6.8 and 6.1.1.4'
Cl Cl 0.1484 0.1585 'International Tables Vol C Tables 4.2.6.8 and 6.1.1.4'
Mo Mo -1.6832 0.6857 'International Tables Vol C Tables 4.2.6.8 and 6.1.1.4'
Zn Zn 0.2839 1.4301 'International Tables Vol C Tables 4.2.6.8 and 6.1.1.4'

loop_
_geom_angle_atom_site_label_1
_geom_angle_atom_site_label_2
_geom_angle_atom_site_label_3
_geom_angle
_geom_angle_site_symmetry_1
_geom_angle_site_symmetry_3
_geom_angle_publ_flag
O1 Mo1 Mo2 104.67(11) . . y
O1 Mo1 N3 162.13(17) . . y
Mo2 Mo1 N3 93.10(13) . . y
O1 Mo1 N1 88.37(16) . . y
Mo2 Mo1 N1 91.99(12) . . y
N3 Mo1 N1 92.92(18) . . y
O1 Mo1 N5 88.58(17) . . y
Mo2 Mo1 N5 91.18(12) . . y
N3 Mo1 N5 89.23(18) . . y
N1 Mo1 N5 176.07(17) . . y
Mo1 Mo2 N2 92.86(11) . . y
Mo1 Mo2 N4 91.42(13) . . y
N2 Mo2 N4 92.64(17) . . y
Mo1 Mo2 O2 101.28(10) . . y
N2 Mo2 O2 87.64(16) . . y
N4 Mo2 O2 167.27(16) . . y
Mo1 Mo2 N6 93.77(13) . . y
N2 Mo2 N6 172.93(17) . . y
N4 Mo2 N6 89.65(18) . . y
O2 Mo2 N6 88.66(17) . . y
Mo4 Mo3 N7 92.43(13) . . y
Mo4 Mo3 O3 102.11(11) . . y
N7 Mo3 O3 87.97(17) . . y
Mo4 Mo3 N9 93.15(14) . . y
N7 Mo3 N9 93.10(19) . . y
O3 Mo3 N9 164.64(17) . . y
Mo4 Mo3 N11 92.20(13) . . y
N7 Mo3 N11 174.52(18) . . y
O3 Mo3 N11 88.18(17) . . y
N9 Mo3 N11 89.58(19) . . y
Mo3 Mo4 N10 91.50(15) . . y
Mo3 Mo4 O4 103.96(11) . . y
N10 Mo4 O4 164.50(18) . . y
Mo3 Mo4 N8 92.21(13) . . y
N10 Mo4 N8 93.2(2) . . y
O4 Mo4 N8 87.33(17) . . y
Mo3 Mo4 N12 92.73(14) . . y
N10 Mo4 N12 90.0(2) . . y
O4 Mo4 N12 88.22(17) . . y
N8 Mo4 N12 174.02(19) . . y
O3 Zn1 O1 114.01(17) . . y
O3 Zn1 O4 104.60(16) . . y
O1 Zn1 O4 110.50(17) . . y
O3 Zn1 O2 112.82(17) . . y
O1 Zn1 O2 103.74(16) . . y
O4 Zn1 O2 111.36(17) . . y
C12 N2 C13 116.7(5) . . ?
C12 N2 Mo2 118.0(4) . . ?
C13 N2 Mo2 125.1(3) . . ?
C12 N1 C9 114.1(5) . . ?
C12 N1 Mo1 117.5(4) . . ?
C9 N1 Mo1 128.0(4) . . ?
C42 N6 C43 118.2(5) . . ?
C42 N6 Mo2 116.8(4) . . ?
C43 N6 Mo2 124.7(4) . . ?
C42 N5 C39 115.8(5) . . ?
C42 N5 Mo1 118.0(4) . . ?
C39 N5 Mo1 125.7(4) . . ?
C27 N4 C28 117.6(4) . . ?
C27 N4 Mo2 118.3(4) . . ?
C28 N4 Mo2 123.1(3) . . ?
C27 N3 C24 119.8(5) . . ?
C27 N3 Mo1 117.5(4) . . ?
C24 N3 Mo1 122.7(4) . . ?
C57 N7 C54 118.3(5) . . ?
C57 N7 Mo3 117.4(4) . . ?
C54 N7 Mo3 124.0(3) . . ?
C57 N8 C58 116.8(5) . . ?
C57 N8 Mo4 117.1(4) . . ?
C58 N8 Mo4 126.1(4) . . ?
C72 N9 C69 117.8(5) . . ?
C72 N9 Mo3 116.2(4) . . ?
C69 N9 Mo3 126.0(4) . . ?
C72 N10 C73B 114.5(12) . . ?
C72 N10 C73A 122.8(7) . . ?
C73B N10 C73A 12.6(12) . . ?
C72 N10 Mo4 119.5(4) . . ?
C73B N10 Mo4 123.7(11) . . ?
C73A N10 Mo4 117.4(7) . . ?
C87 N11 C84 118.1(5) . . ?
C87 N11 Mo3 117.8(4) . . ?
C84 N11 Mo3 124.0(4) . . ?
C87 N12 C88 118.5(6) . . ?
C87 N12 Mo4 116.6(4) . . ?
C88 N12 Mo4 124.3(4) . . ?
C19A O6 C16 119.3(8) . . ?
C19A O6 C19B 23.3(11) . . ?
C16 O6 C19B 111.7(14) . . ?
C46 O10 C49 117.0(6) . . ?
C36 O9 C35 117.5(7) . . ?
C31 O8 C34 117.0(6) . . ?
C21 O7 C20 116.1(5) . . ?
C50B O11 C50A 96.1(19) . . ?
C50B O11 C51 130(2) . . ?
C50A O11 C51 132.2(16) . . ?
C61 O12 C64 117.1(5) . . ?
C65B O13 C65A 107.5(19) . . ?
C65B O13 C66 130.7(18) . . ?
C65A O13 C66 120.9(10) . . ?
C76A O14A C79 114.9(10) . . ?
C79 O14B C76B 119.1(12) . . ?
C81 O15 C80 117.5(6) . . ?
C91 O16 C94 115.5(8) . . ?
C3 O3 Zn1 113.5(4) . . ?
C3 O3 Mo3 125.0(4) . . ?
Zn1 O3 Mo3 114.75(19) . . ?
C4 O4 Zn1 113.2(4) . . ?
C4 O4 Mo4 124.4(4) . . ?
Zn1 O4 Mo4 113.73(19) . . ?
C2 O2 Zn1 113.2(4) . . ?
C2 O2 Mo2 123.7(4) . . ?
Zn1 O2 Mo2 115.58(18) . . ?
C1 O1 Zn1 119.0(4) . . ?
C1 O1 Mo1 120.3(4) . . ?
Zn1 O1 Mo1 114.71(18) . . ?
C18 C13 C14 116.8(6) . . ?
C18 C13 N2 119.9(6) . . ?
C14 C13 N2 123.2(5) . . ?
C15 C14 C13 121.5(7) . . ?
C16 C15 C14 121.1(7) . . ?
C15 C16 C17 118.8(6) . . ?
C15 C16 O6 116.2(7) . . ?
C17 C16 O6 125.0(7) . . ?
C16 C17 C18 119.6(7) . . ?
C13 C18 C17 122.2(7) . . ?
N2 C12 N1 119.7(6) . . ?
C8 C9 C10 116.8(6) . . ?
C8 C9 N1 121.9(6) . . ?
C10 C9 N1 121.3(5) . . ?
C9 C8 C7 122.3(7) . . ?
C6 C7 C8 119.5(7) . . ?
C7 C6 C11 120.4(6) . . ?
C7 C6 O5 126.0(7) . . ?
C11 C6 O5 113.6(7) . . ?
C10 C11 C6 119.4(7) . . ?
C11 C10 C9 121.5(6) . . ?
C5 O5 C6 116.7(7) . . ?
C44 C43 C48 117.3(6) . . ?
C44 C43 N6 120.0(5) . . ?
C48 C43 N6 122.7(6) . . ?
C43 C44 C45 122.1(6) . . ?
C46 C45 C44 120.1(6) . . ?
O10 C46 C47 116.0(6) . . ?
O10 C46 C45 125.3(7) . . ?
C47 C46 C45 118.7(6) . . ?
C46 C47 C48 121.4(7) . . ?
C47 C48 C43 120.4(7) . . ?
N6 C42 N5 120.2(6) . . ?
C38 C39 C40 118.9(6) . . ?
C38 C39 N5 121.8(6) . . ?
C40 C39 N5 119.2(6) . . ?
C39 C40 C41 119.2(7) . . ?
C36 C41 C40 120.7(7) . . ?
C37 C36 C41 119.7(7) . . ?
C37 C36 O9 125.1(7) . . ?
C41 C36 O9 115.1(7) . . ?
C36 C37 C38 119.8(7) . . ?
C39 C38 C37 121.5(7) . . ?
C29 C28 C33 120.0 . . ?
C29 C28 N4 120.8(3) . . ?
C33 C28 N4 119.1(3) . . ?
C28 C29 C30 120.0 . . ?
C31 C30 C29 120.0 . . ?
O8 C31 C30 115.3(4) . . ?
O8 C31 C32 124.7(4) . . ?
C30 C31 C32 120.0 . . ?
C33 C32 C31 120.0 . . ?
C32 C33 C28 120.0 . . ?
N3 C27 N4 119.6(5) . . ?
C23 C24 C25 116.3(6) . . ?
C23 C24 N3 124.9(6) . . ?
C25 C24 N3 118.8(5) . . ?
C26 C25 C24 121.0(6) . . ?
C21 C26 C25 121.2(6) . . ?
C26 C21 O7 115.9(6) . . ?
C26 C21 C22 119.1(6) . . ?
O7 C21 C22 124.9(6) . . ?
C21 C22 C23 119.8(6) . . ?
C24 C23 C22 122.7(6) . . ?
C55 C54 C53 120.0 . . ?
C55 C54 N7 119.2(4) . . ?
C53 C54 N7 120.8(4) . . ?
C56 C55 C54 120.0 . . ?
C51 C56 C55 120.0 . . ?
O11 C51 C56 120.4(8) . . ?
O11 C51 C52 119.5(8) . . ?
C56 C51 C52 120.0 . . ?
C53 C52 C51 120.0 . . ?
C52 C53 C54 120.0 . . ?
N8 C57 N7 120.8(6) . . ?
C63 C58 C59 120.0 . . ?
C63 C58 N8 122.6(3) . . ?
C59 C58 N8 117.4(3) . . ?
C62 C63 C58 120.0 . . ?
C63 C62 C61 120.0 . . ?
O12 C61 C62 125.0(4) . . ?
O12 C61 C60 114.9(4) . . ?
C62 C61 C60 120.0 . . ?
C61 C60 C59 120.0 . . ?
C60 C59 C58 120.0 . . ?
C70 C69 C68 117.0(6) . . ?
C70 C69 N9 123.2(6) . . ?
C68 C69 N9 119.8(6) . . ?
C69 C68 C67 122.0(7) . . ?
C66 C67 C68 119.4(7) . . ?
C71 C66 C67 119.9(7) . . ?
C71 C66 O13 122.8(8) . . ?
C67 C66 O13 117.3(8) . . ?
C66 C71 C70 119.8(7) . . ?
C69 C70 C71 121.8(7) . . ?
N10 C72 N9 119.5(6) . . ?
C78A C73A C74A 120.0 . . ?
C78A C73A N10 115.4(7) . . ?
C74A C73A N10 123.8(7) . . ?
C73A C78A C77A 120.0 . . ?
C78A C77A C76A 120.0 . . ?
O14A C76A C77A 125.0(8) . . ?
O14A C76A C75A 115.0(9) . . ?
C77A C76A C75A 120.0 . . ?
C74A C75A C76A 120.0 . . ?
C75A C74A C73A 120.0 . . ?
C74B C73B C78B 117.7(17) . . ?
C74B C73B N10 114.7(18) . . ?
C78B C73B N10 128(2) . . ?
C73B C78B C77B 125(2) . . ?
C76B C77B C78B 115(2) . . ?
C76B C75B C74B 116.4(15) . . ?
C73B C74B C75B 120.7(15) . . ?
C77B C76B C75B 125.3(17) . . ?
C77B C76B O14B 122.2(18) . . ?
C75B C76B O14B 112.2(15) . . ?
O14B C79 O14A 31.6(7) . . ?
C83 C84 C85 117.8(6) . . ?
C83 C84 N11 119.1(5) . . ?
C85 C84 N11 122.9(6) . . ?
C82 C83 C84 121.6(6) . . ?
C81 C82 C83 119.8(7) . . ?
C82 C81 O15 124.4(7) . . ?
C82 C81 C86 119.5(7) . . ?
O15 C81 C86 116.1(6) . . ?
C85 C86 C81 121.0(6) . . ?
C86 C85 C84 120.3(6) . . ?
N12 C87 N11 120.6(6) . . ?
C93 C88 C89 116.2(7) . . ?
C93 C88 N12 124.2(7) . . ?
C89 C88 N12 119.4(6) . . ?
C88 C93 C92 121.2(8) . . ?
C91 C92 C93 121.3(9) . . ?
C90 C91 C92 119.0(8) . . ?
C90 C91 O16 124.2(9) . . ?
C92 C91 O16 116.8(9) . . ?
C91 C90 C89 119.7(8) . . ?
C88 C89 C90 122.2(8) . . ?
Cl1A C95A Cl2A 105.9(11) . . ?
Cl2D C95D Cl1D 113.1(18) . . ?
Cl4A C96A Cl3A 114.1(17) . . ?
Cl3B C96B Cl4B 104.2(15) . . ?
Cl3C C96C Cl4C 114.8(14) . . ?
Cl4D C96D Cl3D 105.2(16) . . ?
Cl6B C97B Cl5B 102.4(17) . . ?
Cl6C C97C Cl5C 100.0(16) . . ?
Cl6D C97D Cl5D 102.1(12) . . ?
C98A Cl7A Cl8A 61(3) . 2_:56 ?
Cl7A C98A Cl8A 105.3(18) . . ?
Cl7A C98A Cl8A 62(3) . 2_:56 ?
Cl8A C98A Cl8A 101(4) . 2_:56 ?
C98A Cl8A C98A 79(4) . 2_:56 ?
C98A Cl8A Cl7A 94(3) . 2_:56 ?
C98A Cl8A Cl7A 56.9(18) 2_:56 2_:56 ?
Cl8B Cl7B C98B 81(4) 2_:56 . ?
Cl8B Cl7B C98B 73(3) 2_:56 2_:56 ?
C98B Cl7B C98B 71(2) . 2_:56 ?
Cl8B C98B Cl7B 105.6(15) . . ?
Cl8B C98B Cl8B 109(2) . 2_:56 ?
Cl7B C98B Cl8B 24.4(9) . 2_:56 ?
Cl8B C98B Cl7B 24.2(10) . 2_:56 ?
Cl7B C98B Cl7B 109(2) . 2_:56 ?
Cl8B C98B Cl7B 102(3) 2_:56 2_:56 ?
Cl7B Cl8B C98B 82(4) 2_:56 . ?
Cl7B Cl8B C98B 75(3) 2_:56 2_:56 ?
C98B Cl8B C98B 71(2) . 2_:56 ?
Cl8C Cl7C C98C 152(2) 2_755 . ?
Cl8C Cl7C C98C 73.6(19) 2_755 2_755 ?
C98C Cl7C C98C 78.4(10) . 2_755 ?
Cl7C C98C Cl8C 117.2(11) . . ?
Cl7C C98C Cl7C 101.6(10) . 2_755 ?
Cl8C C98C Cl7C 15.7(5) . 2_755 ?
Cl7C C98C Cl8C 6.2(5) . 2_755 ?
Cl8C C98C Cl8C 111.1(10) . 2_755 ?
Cl7C C98C Cl8C 95.4(9) 2_755 2_755 ?
Cl7C Cl8C C98C 91(2) 2_755 . ?
Cl7C Cl8C C98C 21.8(17) 2_755 2_755 ?
C98C Cl8C C98C 68.9(10) . 2_755 ?

loop_
_geom_bond_atom_site_label_1
_geom_bond_atom_site_label_2
_geom_bond_distance
_geom_bond_site_symmetry_2
_geom_bond_publ_flag
Mo1 O1 2.116(4) . y
Mo1 Mo2 2.1169(7) . y
Mo1 N3 2.129(5) . y
Mo1 N1 2.165(5) . y
Mo1 N5 2.172(5) . y
Mo2 N2 2.140(5) . y
Mo2 N4 2.142(5) . y
Mo2 O2 2.147(4) . y
Mo2 N6 2.149(5) . y
Mo3 Mo4 2.1113(8) . y
Mo3 N7 2.146(5) . y
Mo3 O3 2.149(4) . y
Mo3 N9 2.152(5) . y
Mo3 N11 2.152(5) . y
Mo4 N10 2.118(5) . y
Mo4 O4 2.140(4) . y
Mo4 N8 2.161(5) . y
Mo4 N12 2.176(5) . y
Zn1 O3 1.942(4) . y
Zn1 O1 1.946(4) . y
Zn1 O4 1.950(4) . y
Zn1 O2 1.961(4) . y
N2 C12 1.328(7) . ?
N2 C13 1.414(7) . ?
N1 C12 1.330(7) . ?
N1 C9 1.440(7) . ?
N6 C42 1.328(8) . ?
N6 C43 1.434(7) . ?
N5 C42 1.329(7) . ?
N5 C39 1.430(8) . ?
N4 C27 1.325(7) . ?
N4 C28 1.430(5) . ?
N3 C27 1.320(7) . ?
N3 C24 1.420(7) . ?
N7 C57 1.321(7) . ?
N7 C54 1.453(6) . ?
N8 C57 1.310(8) . ?
N8 C58 1.436(5) . ?
N9 C72 1.328(8) . ?
N9 C69 1.413(8) . ?
N10 C72 1.320(8) . ?
N10 C73B 1.40(2) . ?
N10 C73A 1.473(9) . ?
N11 C87 1.331(8) . ?
N11 C84 1.413(7) . ?
N12 C87 1.315(8) . ?
N12 C88 1.442(8) . ?
O6 C19A 1.377(16) . ?
O6 C16 1.385(8) . ?
O6 C19B 1.60(3) . ?
O10 C46 1.373(8) . ?
O10 C49 1.408(9) . ?
O9 C36 1.400(8) . ?
O9 C35 1.436(10) . ?
O8 C31 1.375(5) . ?
O8 C34 1.421(10) . ?
O7 C21 1.372(7) . ?
O7 C20 1.425(9) . ?
O11 C50B 1.09(2) . ?
O11 C50A 1.257(19) . ?
O11 C51 1.381(9) . ?
O12 C61 1.381(5) . ?
O12 C64 1.422(9) . ?
O13 C65B 1.30(4) . ?
O13 C65A 1.333(15) . ?
O13 C66 1.385(9) . ?
O14A C76A 1.378(12) . ?
O14A C79 1.514(15) . ?
O14B C79 1.393(16) . ?
O14B C76B 1.41(2) . ?
O15 C81 1.380(8) . ?
O15 C80 1.429(10) . ?
O16 C91 1.382(10) . ?
O16 C94 1.450(12) . ?
O3 C3 1.399(8) . ?
O4 C4 1.409(8) . ?
O2 C2 1.407(7) . ?
O1 C1 1.398(7) . ?
C13 C18 1.367(9) . ?
C13 C14 1.385(9) . ?
C14 C15 1.367(10) . ?
C15 C16 1.366(10) . ?
C16 C17 1.369(10) . ?
C17 C18 1.393(9) . ?
C9 C8 1.379(9) . ?
C9 C10 1.401(9) . ?
C8 C7 1.386(9) . ?
C7 C6 1.366(10) . ?
C6 C11 1.383(10) . ?
C6 O5 1.396(8) . ?
C11 C10 1.383(9) . ?
O5 C5 1.395(9) . ?
C43 C44 1.383(9) . ?
C43 C48 1.402(9) . ?
C44 C45 1.392(8) . ?
C45 C46 1.382(9) . ?
C46 C47 1.377(10) . ?
C47 C48 1.392(9) . ?
C39 C38 1.368(9) . ?
C39 C40 1.387(9) . ?
C40 C41 1.400(10) . ?
C41 C36 1.377(11) . ?
C36 C37 1.357(10) . ?
C37 C38 1.391(10) . ?
C28 C29 1.3900 . ?
C28 C33 1.3900 . ?
C29 C30 1.3900 . ?
C30 C31 1.3900 . ?
C31 C32 1.3900 . ?
C32 C33 1.3900 . ?
C24 C23 1.374(8) . ?
C24 C25 1.414(8) . ?
C25 C26 1.377(9) . ?
C26 C21 1.372(9) . ?
C21 C22 1.374(9) . ?
C22 C23 1.389(8) . ?
C54 C55 1.3900 . ?
C54 C53 1.3900 . ?
C55 C56 1.3900 . ?
C56 C51 1.3900 . ?
C51 C52 1.3900 . ?
C52 C53 1.3900 . ?
C58 C63 1.3900 . ?
C58 C59 1.3900 . ?
C63 C62 1.3900 . ?
C62 C61 1.3900 . ?
C61 C60 1.3900 . ?
C60 C59 1.3900 . ?
C69 C70 1.380(9) . ?
C69 C68 1.381(9) . ?
C68 C67 1.387(10) . ?
C67 C66 1.373(11) . ?
C66 C71 1.371(11) . ?
C71 C70 1.385(10) . ?
C73A C78A 1.3900 . ?
C73A C74A 1.3900 . ?
C78A C77A 1.3900 . ?
C77A C76A 1.3900 . ?
C76A C75A 1.3900 . ?
C75A C74A 1.3900 . ?
C73B C74B 1.37(3) . ?
C73B C78B 1.40(3) . ?
C78B C77B 1.41(3) . ?
C77B C76B 1.36(3) . ?
C75B C76B 1.40(2) . ?
C75B C74B 1.44(2) . ?
C84 C83 1.384(9) . ?
C84 C85 1.404(8) . ?
C83 C82 1.377(9) . ?
C82 C81 1.375(9) . ?
C81 C86 1.383(10) . ?
C86 C85 1.365(9) . ?
C88 C93 1.371(10) . ?
C88 C89 1.383(10) . ?
C93 C92 1.380(12) . ?
C92 C91 1.356(12) . ?
C91 C90 1.354(11) . ?
C90 C89 1.386(10) . ?
Cl1A C95A 1.785(13) . ?
C95A Cl2A 1.802(14) . ?
Cl1D C95D 1.760(16) . ?
C95D Cl2D 1.744(16) . ?
Cl4A C96A 1.736(16) . ?
C96A Cl3A 1.747(16) . ?
Cl3B C96B 1.746(16) . ?
C96B Cl4B 1.752(16) . ?
Cl3C C96C 1.716(15) . ?
C96C Cl4C 1.725(15) . ?
Cl3D C96D 1.747(16) . ?
C96D Cl4D 1.725(16) . ?
Cl5B C97B 1.756(16) . ?
C97B Cl6B 1.739(16) . ?
Cl6C C97C 1.755(16) . ?
C97C Cl5C 1.756(16) . ?
Cl5D C97D 1.748(15) . ?
C97D Cl6D 1.743(15) . ?
Cl7A C98A 1.741(17) . ?
Cl7A Cl8A 1.84(6) 2_:56 ?
C98A Cl8A 1.745(17) . ?
C98A Cl8A 1.81(7) 2_:56 ?
Cl8A C98A 1.81(7) 2_:56 ?
Cl8A Cl7A 1.84(6) 2_:56 ?
Cl7B Cl8B 0.75(2) 2_:56 ?
Cl7B C98B 1.744(17) . ?
Cl7B C98B 1.80(5) 2_:56 ?
C98B Cl8B 1.740(17) . ?
C98B Cl8B 1.78(5) 2_:56 ?
C98B Cl7B 1.80(5) 2_:56 ?
Cl8B Cl7B 0.75(2) 2_:56 ?
Cl8B C98B 1.78(5) 2_:56 ?
Cl7C Cl8C 0.485(14) 2_755 ?
Cl7C C98C 1.682(13) . ?
Cl7C C98C 1.794(19) 2_755 ?
C98C Cl8C 1.722(13) . ?
C98C Cl7C 1.794(19) 2_755 ?
C98C Cl8C 2.122(18) 2_755 ?
Cl8C Cl7C 0.485(14) 2_755 ?
Cl8C C98C 2.122(18) 2_755 ?
